data_7120573
loop_
_publ_author_name
'Zhang, Zhenglin'
'Hashim, Mohamed I.'
'Miljanic, Ognjen \<S.'

_publ_section_title
;
 Aggregation-induced emission in precursors to porous molecular crystals
;
_journal_name_full 'Chem. Commun.'
_journal_paper_doi 10.1039/C7CC03814C
_journal_year 2017
_chemical_formula_sum 'C32.42 H9 F12 N9.35 O1.38'
_chemical_formula_weight 779.57
_chemical_name_systematic
;
 ?
;
_space_group_crystal_system monoclinic
_space_group_IT_number 15
_space_group_name_Hall '-C 2yc'
_space_group_name_H-M_alt 'C 1 2/c 1'
_symmetry_space_group_name_Hall '-C 2yc'
_symmetry_space_group_name_H-M 'C 1 2/c 1'
_atom_sites_solution_hydrogens geom
_audit_creation_method SHELXL-2013
_audit_update_record
;
2017-05-16 deposited with the CCDC.
2017-08-17 downloaded from the CCDC.
;
_cell_angle_alpha 90
_cell_angle_beta 110.374(3)
_cell_angle_gamma 90
_cell_formula_units_Z 4
_cell_length_a 19.1610(7)
_cell_length_b 34.1885(15)
_cell_length_c 7.1304(4)
_cell_measurement_temperature 100(2)
_cell_volume 4378.8(4)
_computing_structure_refinement 'SHELXL-2013 (Sheldrick, 2013)'
_diffrn_ambient_temperature 100(2)
_diffrn_measured_fraction_theta_full 0.982
_diffrn_measured_fraction_theta_max 0.973
_diffrn_measurement_device_type 'Bruker Apex II DUO'
_diffrn_measurement_method 'narrow frame'
_diffrn_radiation_type CuK\a
_diffrn_radiation_wavelength 1.54178
_diffrn_reflns_av_R_equivalents 0.0427
_diffrn_reflns_av_unetI/netI 0.0359
_diffrn_reflns_Laue_measured_fraction_full 0.982
_diffrn_reflns_Laue_measured_fraction_max 0.973
_diffrn_reflns_limit_h_max 22
_diffrn_reflns_limit_h_min -22
_diffrn_reflns_limit_k_max 38
_diffrn_reflns_limit_k_min -41
_diffrn_reflns_limit_l_max 7
_diffrn_reflns_limit_l_min -8
_diffrn_reflns_number 15731
_diffrn_reflns_point_group_measured_fraction_full 0.982
_diffrn_reflns_point_group_measured_fraction_max 0.973
_diffrn_reflns_theta_full 67.679
_diffrn_reflns_theta_max 68.444
_diffrn_reflns_theta_min 2.779
_exptl_absorpt_coefficient_mu 0.999
_exptl_absorpt_correction_T_max 0.7531
_exptl_absorpt_correction_T_min 0.6534
_exptl_absorpt_correction_type multi-scan
_exptl_absorpt_process_details SADABS
_exptl_crystal_colour white
_exptl_crystal_density_diffrn 1.183
_exptl_crystal_description polyhedron
_exptl_crystal_F_000 1552
_exptl_crystal_preparation ', Luminescent'
_exptl_crystal_size_max 0.18
_exptl_crystal_size_mid 0.14
_exptl_crystal_size_min 0.11
_refine_diff_density_max 0.617
_refine_diff_density_min -0.456
_refine_diff_density_rms 0.165
_refine_ls_extinction_method none
_refine_ls_goodness_of_fit_ref 1.020
_refine_ls_hydrogen_treatment constr
_refine_ls_matrix_type full
_refine_ls_number_parameters 260
_refine_ls_number_reflns 3937
_refine_ls_number_restraints 15
_refine_ls_restrained_S_all 1.022
_refine_ls_R_factor_all 0.0884
_refine_ls_R_factor_gt 0.0726
_refine_ls_shift/su_max 0.001
_refine_ls_shift/su_mean 0.000
_refine_ls_structure_factor_coef Fsqd
_refine_ls_weighting_details 'w=1/[\s^2^(Fo^2^)+(0.1890P)^2^+4.8518P] where P=(Fo^2^+2Fc^2^)/3'
_refine_ls_weighting_scheme calc
_refine_ls_wR_factor_gt 0.2396
_refine_ls_wR_factor_ref 0.2592
_reflns_Friedel_coverage 0.000
_reflns_number_gt 3013
_reflns_number_total 3937
_reflns_threshold_expression 'I > 2\s(I)'
_cod_data_source_file c7cc03814c2.cif
_cod_data_source_block cu_NCFO3M_0m_a
_cod_database_code 7120573
_shelx_space_group_comment
;
The symmetry employed for this shelxl refinement is uniquely defined
by the following loop, which should always be used as a source of
symmetry information in preference to the above space-group names.
They are only intended as comments.
;
_shelxl_version_number 2013-4

loop_
_space_group_symop_operation_xyz
'x, y, z'
'-x, y, -z+1/2'
'x+1/2, y+1/2, z'
'-x+1/2, y+1/2, -z+1/2'
'-x, -y, -z'
'x, -y, z-1/2'
'-x+1/2, -y+1/2, -z'
'x+1/2, -y+1/2, z-1/2'

loop_
_atom_site_label
_atom_site_type_symbol
_atom_site_fract_x
_atom_site_fract_y
_atom_site_fract_z
_atom_site_U_iso_or_equiv
_atom_site_adp_type
_atom_site_occupancy
_atom_site_site_symmetry_order
_atom_site_calc_flag
_atom_site_refinement_flags_posn
_atom_site_refinement_flags_adp
_atom_site_refinement_flags_occupancy
_atom_site_disorder_assembly
_atom_site_disorder_group
C1 C 0.88577(18) 0.77877(10) 0.7735(5) 0.0384(7) Uani 1 1 d . . . . .
H1 H 0.9038 0.7532 0.8170 0.046 Uiso 1 1 calc R U . . .
C2 C 0.81169(17) 0.79094(9) 0.7200(5) 0.0344(7) Uani 1 1 d . . . . .
C3 C 0.81344(18) 0.83042(9) 0.6695(6) 0.0415(8) Uani 1 1 d . . . . .
H3 H 0.7716 0.8474 0.6270 0.050 Uiso 1 1 calc R U . . .
C4 C 0.74737(16) 0.76746(9) 0.7179(5) 0.0327(7) Uani 1 1 d . . . . .
C5 C 0.75371(16) 0.72966(9) 0.7951(5) 0.0335(7) Uani 1 1 d . . . . .
C6 C 0.69347(17) 0.70760(8) 0.7966(5) 0.0330(7) Uani 1 1 d . . . . .
C7 C 0.62075(16) 0.72210(9) 0.7195(5) 0.0333(7) Uani 1 1 d . . . . .
C8 C 0.61358(16) 0.75933(9) 0.6358(5) 0.0377(7) Uani 1 1 d . . . . .
C9 C 0.67438(18) 0.78081(9) 0.6362(5) 0.0378(8) Uani 1 1 d . . . . .
C10 C 0.55613(16) 0.69974(9) 0.7325(5) 0.0333(7) Uani 1 1 d . . . . .
C11 C 0.5000 0.64284(12) 0.7500 0.0334(9) Uani 1 2 d S T P . .
C12 C 0.5000 0.59972(12) 0.7500 0.0337(9) Uani 1 2 d S T P . .
C13 C 0.43734(16) 0.57819(9) 0.6416(5) 0.0339(7) Uani 1 1 d . . . . .
C14 C 0.43806(16) 0.53791(9) 0.6413(5) 0.0340(7) Uani 1 1 d . . . . .
C15 C 0.5000 0.51592(12) 0.7500 0.0312(9) Uani 1 2 d S T P . .
C16 C 0.5000 0.47305(12) 0.7500 0.0335(9) Uani 1 2 d S T P . .
C17 C 0.43927(18) 0.44755(9) 0.6741(5) 0.0386(8) Uani 1 1 d . . . . .
H17 H 0.3889 0.4555 0.6117 0.046 Uiso 1 1 calc R U . . .
F1 F 0.82160(10) 0.71342(5) 0.8783(3) 0.0437(5) Uani 1 1 d . . . . .
F2 F 0.70790(10) 0.67268(5) 0.8845(3) 0.0403(5) Uani 1 1 d . . . . .
F3 F 0.54625(10) 0.77475(6) 0.5410(4) 0.0525(6) Uani 1 1 d . . . . .
F4 F 0.66068(10) 0.81624(6) 0.5471(4) 0.0524(6) Uani 1 1 d . . . . .
F5 F 0.37540(10) 0.59639(5) 0.5265(3) 0.0448(5) Uani 1 1 d . . . . .
F6 F 0.37566(10) 0.51960(5) 0.5249(3) 0.0448(5) Uani 1 1 d . . . . .
N1 N 0.92698(14) 0.80880(8) 0.7536(5) 0.0410(7) Uani 1 1 d . . . . .
H1A H 0.9753 0.8082 0.7778 0.049 Uiso 0.5 1 calc R U P . .
N2 N 0.88266(15) 0.84030(8) 0.6901(5) 0.0408(7) Uani 1 1 d . . . . .
H2A H 0.8973 0.8636 0.6664 0.049 Uiso 0.5 1 calc R U P . .
N3 N 0.46235(16) 0.41104(8) 0.7020(5) 0.0417(7) Uani 1 1 d . . . . .
H3A H 0.4340 0.3902 0.6650 0.050 Uiso 0.5 1 calc R U P . .
N4 N 0.55854(14) 0.66073(7) 0.7262(4) 0.0355(6) Uani 1 1 d . . . . .
N5 N 0.5000 0.72086(10) 0.7500 0.0346(8) Uani 1 2 d S T P . .
O1S O 0.7055(12) 0.9137(4) 0.563(2) 0.151(4) Uiso 0.174(6) 1 d D . P A 1
C1S C 0.7143(8) 0.9451(3) 0.4909(16) 0.151(4) Uiso 0.174(6) 1 d D . P A 1
C2S C 0.7086(16) 0.9844(4) 0.587(3) 0.151(4) Uiso 0.174(6) 1 d D . P A 1
C3S C 0.7413(16) 0.9823(5) 0.222(3) 0.151(4) Uiso 0.174(6) 1 d D . P A 1
C4S C 0.7359(15) 0.9100(5) 0.222(2) 0.151(4) Uiso 0.174(6) 1 d D . P A 1
N1S N 0.7302(9) 0.9466(4) 0.3182(16) 0.151(4) Uiso 0.174(6) 1 d D . P A 1
O2S O 0.7599(7) 0.9231(4) 0.5040(18) 0.151(4) Uiso 0.515(12) 1 d D . P B 2
C5S C 0.7586(11) 0.9149(6) 0.2905(19) 0.151(4) Uiso 0.515(12) 1 d D . P B 2

loop_
_atom_site_aniso_label
_atom_site_aniso_U_11
_atom_site_aniso_U_22
_atom_site_aniso_U_33
_atom_site_aniso_U_23
_atom_site_aniso_U_13
_atom_site_aniso_U_12
C1 0.0304(16) 0.0353(17) 0.0505(19) 0.0012(14) 0.0155(14) -0.0025(13)
C2 0.0304(15) 0.0311(16) 0.0452(18) -0.0041(13) 0.0178(13) -0.0031(12)
C3 0.0336(16) 0.0319(16) 0.065(2) -0.0058(15) 0.0243(16) -0.0034(13)
C4 0.0290(15) 0.0297(15) 0.0419(18) -0.0047(12) 0.0155(13) -0.0019(12)
C5 0.0236(14) 0.0332(16) 0.0443(18) -0.0036(13) 0.0127(12) 0.0016(12)
C6 0.0321(16) 0.0249(15) 0.0434(18) -0.0025(12) 0.0148(13) -0.0003(12)
C7 0.0294(15) 0.0281(15) 0.0447(18) -0.0023(13) 0.0155(13) -0.0015(12)
C8 0.0272(15) 0.0316(16) 0.054(2) 0.0019(14) 0.0135(14) 0.0006(12)
C9 0.0344(17) 0.0273(15) 0.053(2) 0.0047(13) 0.0175(14) -0.0012(12)
C10 0.0270(14) 0.0295(15) 0.0450(18) -0.0012(13) 0.0146(12) -0.0014(12)
C11 0.030(2) 0.027(2) 0.046(3) 0.000 0.0162(18) 0.000
C12 0.029(2) 0.030(2) 0.046(3) 0.000 0.0187(19) 0.000
C13 0.0281(15) 0.0296(16) 0.0452(18) 0.0033(13) 0.0143(13) 0.0017(12)
C14 0.0270(15) 0.0315(16) 0.0440(18) -0.0016(13) 0.0130(13) -0.0029(12)
C15 0.034(2) 0.026(2) 0.038(2) 0.000 0.0185(18) 0.000
C16 0.033(2) 0.028(2) 0.044(2) 0.000 0.0176(18) 0.000
C17 0.0365(16) 0.0272(16) 0.053(2) -0.0008(13) 0.0173(14) -0.0020(12)
F1 0.0278(9) 0.0362(10) 0.0666(14) 0.0051(9) 0.0159(9) 0.0026(7)
F2 0.0329(10) 0.0269(9) 0.0625(13) 0.0048(8) 0.0183(9) 0.0024(7)
F3 0.0277(10) 0.0415(11) 0.0860(17) 0.0219(10) 0.0168(10) 0.0039(8)
F4 0.0340(10) 0.0342(11) 0.0871(17) 0.0182(10) 0.0185(10) -0.0005(8)
F5 0.0304(10) 0.0330(10) 0.0633(13) 0.0047(8) 0.0067(9) 0.0029(7)
F6 0.0327(10) 0.0331(10) 0.0611(13) -0.0009(8) 0.0069(9) -0.0062(7)
N1 0.0301(13) 0.0350(15) 0.0604(19) -0.0010(12) 0.0188(13) -0.0039(11)
N2 0.0344(14) 0.0290(13) 0.0623(19) -0.0038(12) 0.0211(13) -0.0058(11)
N3 0.0412(14) 0.0292(14) 0.0569(18) -0.0009(12) 0.0198(13) -0.0055(11)
N4 0.0320(13) 0.0276(13) 0.0501(16) 0.0002(11) 0.0182(12) 0.0001(10)
N5 0.0302(18) 0.0272(18) 0.047(2) 0.000 0.0149(16) 0.000

loop_
_atom_type_symbol
_atom_type_description
_atom_type_scat_dispersion_real
_atom_type_scat_dispersion_imag
_atom_type_scat_source
C C 0.0181 0.0091 'International Tables Vol C Tables 4.2.6.8 and 6.1.1.4'
H H 0.0000 0.0000 'International Tables Vol C Tables 4.2.6.8 and 6.1.1.4'
N N 0.0311 0.0180 'International Tables Vol C Tables 4.2.6.8 and 6.1.1.4'
F F 0.0727 0.0534 'International Tables Vol C Tables 4.2.6.8 and 6.1.1.4'
O O 0.0492 0.0322 'International Tables Vol C Tables 4.2.6.8 and 6.1.1.4'

loop_
_geom_angle_atom_site_label_1
_geom_angle_atom_site_label_2
_geom_angle_atom_site_label_3
_geom_angle
_geom_angle_site_symmetry_1
_geom_angle_site_symmetry_3
N1 C1 C2 108.9(3) . .
N1 C1 H1 125.5 . .
C2 C1 H1 125.5 . .
C1 C2 C3 104.1(3) . .
C1 C2 C4 127.6(3) . .
C3 C2 C4 128.3(3) . .
N2 C3 C2 109.2(3) . .
N2 C3 H3 125.4 . .
C2 C3 H3 125.4 . .
C9 C4 C5 114.0(3) . .
C9 C4 C2 122.9(3) . .
C5 C4 C2 123.1(3) . .
F1 C5 C6 116.9(3) . .
F1 C5 C4 119.6(3) . .
C6 C5 C4 123.4(3) . .
F2 C6 C5 117.1(3) . .
F2 C6 C7 121.2(3) . .
C5 C6 C7 121.6(3) . .
C8 C7 C6 115.4(3) . .
C8 C7 C10 122.5(3) . .
C6 C7 C10 122.1(3) . .
F3 C8 C9 117.2(3) . .
F3 C8 C7 120.7(3) . .
C9 C8 C7 122.0(3) . .
F4 C9 C8 116.9(3) . .
F4 C9 C4 119.6(3) . .
C8 C9 C4 123.5(3) . .
N4 C10 N5 125.5(3) . .
N4 C10 C7 118.2(3) . .
N5 C10 C7 116.3(3) . .
N4 C11 N4 125.7(4) . 2_656
N4 C11 C12 117.17(19) . .
N4 C11 C12 117.17(19) 2_656 .
C13 C12 C13 116.1(4) 2_656 .
C13 C12 C11 121.95(19) 2_656 .
C13 C12 C11 121.95(19) . .
F5 C13 C14 118.1(3) . .
F5 C13 C12 120.3(3) . .
C14 C13 C12 121.5(3) . .
F6 C14 C13 117.2(3) . .
F6 C14 C15 119.6(3) . .
C13 C14 C15 123.1(3) . .
C14 C15 C14 114.5(4) . 2_656
C14 C15 C16 122.72(19) . .
C14 C15 C16 122.73(19) 2_656 .
C17 C16 C17 103.2(4) 2_656 .
C17 C16 C15 128.42(19) 2_656 .
C17 C16 C15 128.42(19) . .
N3 C17 C16 109.9(3) . .
N3 C17 H17 125.0 . .
C16 C17 H17 125.0 . .
C1 N1 N2 108.9(3) . .
C1 N1 H1A 125.6 . .
N2 N1 H1A 125.6 . .
C3 N2 N1 108.8(3) . .
C3 N2 H2A 125.6 . .
N1 N2 H2A 125.6 . .
C17 N3 N3 108.47(19) . 2_656
C17 N3 H3A 125.8 . .
N3 N3 H3A 125.8 2_656 .
C10 N4 C11 114.3(3) . .
C10 N5 C10 114.6(4) . 2_656
O1S C1S N1S 120.90(8) . .
O1S C1S C2S 122.75(9) . .
N1S C1S C2S 116.35(9) . .
C3S C2S C1S 152.4(16) 6_576 .
N1S C3S C2S 148.8(15) . 6_575
C1S N1S C3S 124.95(14) . .
C1S N1S C4S 118.04(8) . .
C3S N1S C4S 117.01(17) . .

loop_
_geom_bond_atom_site_label_1
_geom_bond_atom_site_label_2
_geom_bond_distance
_geom_bond_site_symmetry_2
C1 N1 1.333(4) .
C1 C2 1.399(4) .
C1 H1 0.9500 .
C2 C3 1.400(5) .
C2 C4 1.467(4) .
C3 N2 1.326(4) .
C3 H3 0.9500 .
C4 C9 1.391(5) .
C4 C5 1.393(5) .
C5 F1 1.347(4) .
C5 C6 1.382(4) .
C6 F2 1.332(4) .
C6 C7 1.399(4) .
C7 C8 1.392(4) .
C7 C10 1.485(4) .
C8 F3 1.339(4) .
C8 C9 1.376(4) .
C9 F4 1.350(4) .
C10 N4 1.336(4) .
C10 N5 1.337(3) .
C11 N4 1.339(3) .
C11 N4 1.339(3) 2_656
C11 C12 1.474(6) .
C12 C13 1.391(4) 2_656
C12 C13 1.391(4) .
C13 F5 1.338(3) .
C13 C14 1.377(4) .
C14 F6 1.349(3) .
C14 C15 1.391(4) .
C15 C14 1.391(4) 2_656
C15 C16 1.466(6) .
C16 C17 1.403(4) 2_656
C16 C17 1.403(4) .
C17 N3 1.316(4) .
C17 H17 0.9500 .
N1 N2 1.348(4) .
N1 H1A 0.8800 .
N2 H2A 0.8800 .
N3 N3 1.365(6) 2_656
N3 H3A 0.8800 .
N5 C10 1.337(3) 2_656
O1S C1S 1.2278(9) .
C1S N1S 1.3689(9) .
C1S C2S 1.5267(8) .
C2S C3S 1.48(2) 6_576
C3S N1S 1.4499(10) .
C3S C2S 1.48(2) 6_575
C4S N1S 1.4510(10) .
O2S C5S 1.5400(10) .
